data_9008145
loop_
_publ_author_name
'Hohnke, D.'
'Parthe, E.'

_publ_section_title
;
 The crystal structure of pyrite-related Rh3Se8
;
_journal_name_full 'Zeitschrift fur Kristallographie'
_journal_page_first 164
_journal_page_last 172
_journal_volume 127
_journal_year 1968
_chemical_formula_structural Rh3Se8
_chemical_formula_sum 'Rh3 Se8'
_space_group_IT_number 148
_symmetry_space_group_name_Hall '-P 3*'
_symmetry_space_group_name_H-M 'R -3 :R'
_cell_angle_alpha 90.73
_cell_angle_beta 90.73
_cell_angle_gamma 90.73
_cell_length_a 5.9648
_cell_length_b 5.9648
_cell_length_c 5.9648
_cell_formula_units_Z 1
_cell_volume 212.169
_database_code_amcsd 0010661
_exptl_crystal_density_diffrn 7.360
_cod_original_sg_symbol_H-M 'R -3'
_cod_database_code 9008145
_amcsd_formula_title Rh3Se8

loop_
_space_group_symop_operation_xyz
x,y,z
-z,-x,-y
y,z,x
-x,-y,-z
z,x,y
-y,-z,-x

loop_
_atom_site_label
_atom_site_fract_x
_atom_site_fract_y
_atom_site_fract_z
_atom_site_U_iso_or_equiv
Rh 0.00000 0.50000 0.50000 0.00380
Se1 0.38160 0.38160 0.38160 0.00380
Se2 0.88770 0.11660 0.62040 0.00380

loop_
_cod_related_entry_id
_cod_related_entry_database
_cod_related_entry_code
1 AMCSD 0010661
